data_7034287
loop_
_publ_author_name
'Wang, Ting'
'Zhang, Chuanlei'
'Ju, Zemin'
'Zheng, Hegen'

_publ_section_title
;
 Solvent-induced synthesis of cobalt(ii) coordination polymers based on a
 rigid ligand and flexible carboxylic acid ligands: syntheses, structures
 and magnetic properties.
;
_journal_issue 15
_journal_name_full 'Dalton transactions (Cambridge, England : 2003)'
_journal_page_first 6926
_journal_page_last 6935
_journal_paper_doi 10.1039/c5dt00578g
_journal_volume 44
_journal_year 2015
_chemical_formula_sum 'C36 H32 Co N10 O12'
_chemical_formula_weight 855.65
_chemical_name_systematic
; 
 ? 
;
_space_group_IT_number 15
_symmetry_cell_setting monoclinic
_symmetry_space_group_name_Hall '-C 2yc'
_symmetry_space_group_name_H-M 'C 1 2/c 1'
_atom_sites_solution_hydrogens geom
_atom_sites_solution_primary direct
_atom_sites_solution_secondary difmap
_audit_creation_method SHELXL-97
_audit_update_record
;
2015-03-03 deposited with the CCDC.
2015-03-05 downloaded from the CCDC.
;
_cell_angle_alpha 90.00
_cell_angle_beta 101.854(2)
_cell_angle_gamma 90.00
_cell_formula_units_Z 4
_cell_length_a 17.733(2)
_cell_length_b 8.1319(11)
_cell_length_c 26.416(4)
_cell_measurement_reflns_used 4989
_cell_measurement_temperature 293(2)
_cell_measurement_theta_max 28.17
_cell_measurement_theta_min 2.35
_cell_volume 3728.0(9)
_computing_cell_refinement 'Bruker SMART'
_computing_data_collection 'Bruker SMART'
_computing_data_reduction 'Bruker SAINT'
_computing_molecular_graphics 'Bruker SHELXTL'
_computing_publication_material 'Bruker SHELXTL'
_computing_structure_refinement 'SHELXL-97 (Sheldrick, 1997)'
_computing_structure_solution 'SHELXS-97 (Sheldrick, 1990)'
_diffrn_ambient_temperature 293(2)
_diffrn_measured_fraction_theta_full 0.997
_diffrn_measured_fraction_theta_max 0.997
_diffrn_measurement_device_type 'CCD area detector'
_diffrn_measurement_method 'phi and omega scans'
_diffrn_radiation_monochromator graphite
_diffrn_radiation_source 'fine-focus sealed tube'
_diffrn_radiation_type MoK\a
_diffrn_radiation_wavelength 0.71073
_diffrn_reflns_av_R_equivalents 0.0169
_diffrn_reflns_av_unetI/netI 0.0192
_diffrn_reflns_limit_h_max 23
_diffrn_reflns_limit_h_min -20
_diffrn_reflns_limit_k_max 10
_diffrn_reflns_limit_k_min -9
_diffrn_reflns_limit_l_max 35
_diffrn_reflns_limit_l_min -34
_diffrn_reflns_number 12885
_diffrn_reflns_theta_full 28.30
_diffrn_reflns_theta_max 28.30
_diffrn_reflns_theta_min 1.58
_exptl_absorpt_coefficient_mu 0.540
_exptl_absorpt_correction_T_max 0.8905
_exptl_absorpt_correction_T_min 0.8724
_exptl_absorpt_correction_type none
_exptl_crystal_colour orange
_exptl_crystal_density_diffrn 1.524
_exptl_crystal_density_method 'not measured'
_exptl_crystal_description block
_exptl_crystal_F_000 1764
_exptl_crystal_size_max 0.26
_exptl_crystal_size_mid 0.24
_exptl_crystal_size_min 0.22
_refine_diff_density_max 0.542
_refine_diff_density_min -0.572
_refine_diff_density_rms 0.060
_refine_ls_extinction_method none
_refine_ls_goodness_of_fit_ref 1.055
_refine_ls_hydrogen_treatment mixed
_refine_ls_matrix_type full
_refine_ls_number_parameters 268
_refine_ls_number_reflns 4608
_refine_ls_number_restraints 0
_refine_ls_restrained_S_all 1.055
_refine_ls_R_factor_all 0.0529
_refine_ls_R_factor_gt 0.0450
_refine_ls_shift/su_max 0.000
_refine_ls_shift/su_mean 0.000
_refine_ls_structure_factor_coef Fsqd
_refine_ls_weighting_details 'calc w=1/[\s^2^(Fo^2^)+(0.0837P)^2^+2.6372P] where P=(Fo^2^+2Fc^2^)/3'
_refine_ls_weighting_scheme calc
_refine_ls_wR_factor_gt 0.1351
_refine_ls_wR_factor_ref 0.1421
_reflns_number_gt 3873
_reflns_number_total 4608
_reflns_threshold_expression >2sigma(I)
_cod_data_source_file c5dt00578g2.cif
_cod_data_source_block 1
_cod_depositor_comments
;
The following automatic conversions were performed:

'_symmetry_cell_setting' value 'Monoclinic' changed to 'monoclinic'
according to
/usr/data/users/saulius/crontab/automatic-downloads/rss-feeds/RSC/lib/dictionaries/cif_core.dic
dictionary named 'cif_core.dic' version 2.4.2 from 2011-04-26.

Automatic conversion script
Id: cif_fix_values 3086 2015-02-26 13:12:21Z robertas 

 Adding full bibliography for 7034287--7034291.cif.
;
_cod_original_sg_symbol_H-M 'C2/c   '
_cod_database_code 7034287

loop_
_symmetry_equiv_pos_as_xyz
'x, y, z'
'-x, y, -z+1/2'
'x+1/2, y+1/2, z'
'-x+1/2, y+1/2, -z+1/2'
'-x, -y, -z'
'x, -y, z-1/2'
'-x+1/2, -y+1/2, -z'
'x+1/2, -y+1/2, z-1/2'

loop_
_atom_site_label
_atom_site_type_symbol
_atom_site_fract_x
_atom_site_fract_y
_atom_site_fract_z
_atom_site_U_iso_or_equiv
_atom_site_adp_type
_atom_site_occupancy
_atom_site_symmetry_multiplicity
_atom_site_calc_flag
_atom_site_refinement_flags
N1 N 0.04458(12) -0.2298(2) -0.16802(6) 0.0441(4) Uani 1 1 d .
C16 C 0.10682(14) -0.1479(3) -0.14687(8) 0.0477(5) Uani 1 1 d .
H16 H 0.1365 -0.0879 -0.1655 0.057 Uiso 1 1 calc R
C18 C 0.01856(14) -0.2999(3) -0.12746(8) 0.0497(5) Uani 1 1 d .
H18 H -0.0248 -0.3664 -0.1306 0.060 Uiso 1 1 calc R
Co1 Co 0.0000 0.23591(4) 0.2500 0.03503(13) Uani 1 2 d S
O1 O 0.0000 0.4928(3) 0.2500 0.0528(5) Uani 1 2 d S
H1A H 0.0268 0.5495 0.2332 0.079 Uiso 1 1 d R
O2 O 0.0000 -0.0228(3) 0.2500 0.0595(6) Uani 1 2 d S
H2A H 0.0234 -0.0909 0.2343 0.089 Uiso 1 1 d R
O3 O 0.37060(8) 0.1110(2) 0.03970(6) 0.0494(4) Uani 1 1 d .
N2 N 0.12255(11) -0.1612(2) -0.09485(6) 0.0448(4) Uani 1 1 d .
N4 N 0.21165(10) 0.2332(2) 0.19533(6) 0.0378(4) Uani 1 1 d .
N3 N 0.11559(11) 0.2424(2) 0.23681(7) 0.0406(4) Uani 1 1 d .
C12 C 0.25771(14) -0.0835(3) -0.07601(8) 0.0509(5) Uani 1 1 d .
H12 H 0.2614 -0.1251 -0.1082 0.061 Uiso 1 1 calc R
C11 C 0.32192(13) -0.0152(3) -0.04473(8) 0.0519(5) Uani 1 1 d .
H11 H 0.3688 -0.0073 -0.0552 0.062 Uiso 1 1 calc R
C10 C 0.31282(12) 0.0410(3) 0.00312(8) 0.0433(4) Uani 1 1 d .
C13 C 0.24334(11) 0.0314(3) 0.02000(7) 0.0396(4) Uani 1 1 d .
C14 C 0.17872(12) -0.0348(3) -0.01232(7) 0.0437(5) Uani 1 1 d .
H14 H 0.1316 -0.0407 -0.0022 0.052 Uiso 1 1 calc R
C15 C 0.18725(12) -0.0916(3) -0.06037(7) 0.0442(5) Uani 1 1 d .
C8 C 0.25978(11) 0.0992(3) 0.07197(7) 0.0382(4) Uani 1 1 d .
C9 C 0.33747(12) 0.1433(3) 0.08155(8) 0.0428(4) Uani 1 1 d .
C6 C 0.37558(13) 0.2089(3) 0.12769(9) 0.0504(5) Uani 1 1 d .
H6 H 0.4276 0.2356 0.1334 0.060 Uiso 1 1 calc R
C5 C 0.33251(12) 0.2334(3) 0.16548(8) 0.0440(5) Uani 1 1 d .
H5 H 0.3564 0.2750 0.1976 0.053 Uiso 1 1 calc R
C4 C 0.25416(11) 0.1968(2) 0.15602(7) 0.0369(4) Uani 1 1 d .
C7 C 0.21653(11) 0.1287(3) 0.10949(7) 0.0391(4) Uani 1 1 d .
H7 H 0.1643 0.1035 0.1036 0.047 Uiso 1 1 calc R
C2 C 0.23260(14) 0.3419(3) 0.23581(9) 0.0577(6) Uani 1 1 d .
H2 H 0.2784 0.4010 0.2443 0.069 Uiso 1 1 calc R
C1 C 0.17326(14) 0.3452(3) 0.26069(9) 0.0540(6) Uani 1 1 d .
H1 H 0.1717 0.4083 0.2898 0.065 Uiso 1 1 calc R
C3 C 0.14118(12) 0.1768(3) 0.19782(7) 0.0381(4) Uani 1 1 d .
H3 H 0.1138 0.1008 0.1749 0.046 Uiso 1 1 calc R
C17 C 0.06538(15) -0.2578(3) -0.08237(9) 0.0508(6) Uani 1 1 d .
H17 H 0.0600 -0.2881 -0.0493 0.061 Uiso 1 1 calc R
O1W O 0.0173(4) 0.8107(9) 0.0304(2) 0.258(3) Uani 1 1 d .
H1WB H -0.0184 0.7494 0.0369 0.386 Uiso 1 1 d R
H1WA H 0.0386 0.8362 0.0612 0.386 Uiso 1 1 d R
O5 O 0.07262(14) 0.7392(2) 0.20550(9) 0.0701(6) Uani 1 1 d .
O6 O 0.11234(19) 0.5944(4) 0.14909(13) 0.1166(10) Uani 1 1 d .
O7 O 0.0906(3) 0.8446(4) 0.13619(12) 0.170(2) Uani 1 1 d .
N5 N 0.09266(14) 0.7270(3) 0.16345(9) 0.0570(5) Uani 1 1 d .

loop_
_atom_site_aniso_label
_atom_site_aniso_U_11
_atom_site_aniso_U_22
_atom_site_aniso_U_33
_atom_site_aniso_U_23
_atom_site_aniso_U_13
_atom_site_aniso_U_12
N1 0.0577(11) 0.0480(10) 0.0270(8) 0.0000(7) 0.0094(7) -0.0059(8)
C16 0.0629(13) 0.0556(13) 0.0254(9) -0.0028(8) 0.0108(9) -0.0113(10)
C18 0.0594(13) 0.0577(13) 0.0323(10) 0.0046(9) 0.0099(9) -0.0086(10)
Co1 0.0477(2) 0.0354(2) 0.02322(19) 0.000 0.00993(14) 0.000
O1 0.0711(14) 0.0372(11) 0.0577(13) 0.000 0.0309(11) 0.000
O2 0.0954(18) 0.0358(11) 0.0594(14) 0.000 0.0444(13) 0.000
O3 0.0408(7) 0.0718(11) 0.0377(7) -0.0045(7) 0.0129(6) -0.0024(7)
N2 0.0565(10) 0.0533(10) 0.0249(7) -0.0033(7) 0.0088(7) -0.0041(8)
N4 0.0416(8) 0.0434(9) 0.0277(7) -0.0037(6) 0.0057(6) -0.0029(7)
N3 0.0484(10) 0.0447(9) 0.0297(8) -0.0047(6) 0.0103(7) -0.0021(7)
C12 0.0609(13) 0.0637(14) 0.0316(10) -0.0041(9) 0.0177(9) 0.0034(11)
C11 0.0501(12) 0.0723(15) 0.0376(10) -0.0032(10) 0.0191(9) 0.0013(11)
C10 0.0438(10) 0.0534(12) 0.0337(9) 0.0001(8) 0.0100(8) 0.0012(9)
C13 0.0430(10) 0.0491(11) 0.0276(8) -0.0003(8) 0.0094(7) 0.0013(8)
C14 0.0452(10) 0.0586(12) 0.0282(9) -0.0029(8) 0.0097(8) -0.0005(9)
C15 0.0514(11) 0.0530(12) 0.0278(9) -0.0019(8) 0.0073(8) 0.0003(9)
C8 0.0390(9) 0.0475(11) 0.0278(8) 0.0002(7) 0.0060(7) -0.0008(8)
C9 0.0408(10) 0.0560(12) 0.0327(9) 0.0009(8) 0.0099(8) 0.0012(8)
C6 0.0366(10) 0.0716(15) 0.0421(11) -0.0040(10) 0.0060(8) -0.0075(10)
C5 0.0414(10) 0.0575(13) 0.0306(9) -0.0031(8) 0.0017(8) -0.0049(9)
C4 0.0424(10) 0.0412(10) 0.0269(8) 0.0011(7) 0.0066(7) -0.0015(8)
C7 0.0362(9) 0.0508(11) 0.0298(9) -0.0021(8) 0.0056(7) -0.0038(8)
C2 0.0553(13) 0.0722(16) 0.0467(12) -0.0258(12) 0.0127(10) -0.0183(12)
C1 0.0584(13) 0.0637(15) 0.0412(11) -0.0217(10) 0.0133(10) -0.0091(11)
C3 0.0449(10) 0.0402(10) 0.0300(9) -0.0046(7) 0.0095(7) -0.0041(8)
C17 0.0604(14) 0.0641(15) 0.0285(10) 0.0055(9) 0.0104(9) -0.0063(10)
O1W 0.174(5) 0.489(11) 0.116(4) 0.006(5) 0.043(3) -0.030(6)
O5 0.0898(15) 0.0668(12) 0.0649(12) -0.0012(9) 0.0422(11) 0.0044(9)
O6 0.140(2) 0.098(2) 0.132(2) -0.0475(18) 0.076(2) -0.0122(17)
O7 0.361(6) 0.0839(19) 0.0754(18) -0.0050(15) 0.068(3) -0.084(3)
N5 0.0670(13) 0.0584(12) 0.0509(12) -0.0118(9) 0.0249(10) -0.0241(10)

loop_
_atom_type_symbol
_atom_type_description
_atom_type_scat_dispersion_real
_atom_type_scat_dispersion_imag
_atom_type_scat_source
C C 0.0033 0.0016 'International Tables Vol C Tables 4.2.6.8 and 6.1.1.4'
H H 0.0000 0.0000 'International Tables Vol C Tables 4.2.6.8 and 6.1.1.4'
Co Co 0.3494 0.9721 'International Tables Vol C Tables 4.2.6.8 and 6.1.1.4'
N N 0.0061 0.0033 'International Tables Vol C Tables 4.2.6.8 and 6.1.1.4'
O O 0.0106 0.0060 'International Tables Vol C Tables 4.2.6.8 and 6.1.1.4'

loop_
_geom_angle_atom_site_label_1
_geom_angle_atom_site_label_2
_geom_angle_atom_site_label_3
_geom_angle
_geom_angle_site_symmetry_1
_geom_angle_site_symmetry_3
C16 N1 C18 105.44(18) . .
C16 N1 Co1 122.99(14) . 5
C18 N1 Co1 131.57(16) . 5
N1 C16 N2 111.91(19) . .
N1 C16 H16 124.0 . .
N2 C16 H16 124.0 . .
C17 C18 N1 109.8(2) . .
C17 C18 H18 125.1 . .
N1 C18 H18 125.1 . .
O1 Co1 O2 180.000(1) . .
O1 Co1 N1 91.33(5) . 6_556
O2 Co1 N1 88.67(5) . 6_556
O1 Co1 N1 91.33(5) . 5
O2 Co1 N1 88.67(5) . 5
N1 Co1 N1 177.35(10) 6_556 5
O1 Co1 N3 88.59(4) . 2
O2 Co1 N3 91.41(4) . 2
N1 Co1 N3 90.16(7) 6_556 2
N1 Co1 N3 89.90(7) 5 2
O1 Co1 N3 88.59(4) . .
O2 Co1 N3 91.41(4) . .
N1 Co1 N3 89.90(7) 6_556 .
N1 Co1 N3 90.16(7) 5 .
N3 Co1 N3 177.19(9) 2 .
Co1 O1 H1A 122.8 . .
Co1 O2 H2A 130.7 . .
C10 O3 C9 105.24(15) . .
C16 N2 C17 106.36(18) . .
C16 N2 C15 126.10(19) . .
C17 N2 C15 127.53(17) . .
C3 N4 C2 106.60(17) . .
C3 N4 C4 126.63(16) . .
C2 N4 C4 126.62(18) . .
C3 N3 C1 105.20(18) . .
C3 N3 Co1 127.49(14) . .
C1 N3 Co1 125.92(14) . .
C11 C12 C15 121.39(19) . .
C11 C12 H12 119.3 . .
C15 C12 H12 119.3 . .
C12 C11 C10 116.3(2) . .
C12 C11 H11 121.8 . .
C10 C11 H11 121.8 . .
O3 C10 C11 124.55(19) . .
O3 C10 C13 112.14(17) . .
C11 C10 C13 123.3(2) . .
C14 C13 C10 119.75(18) . .
C14 C13 C8 135.09(18) . .
C10 C13 C8 105.16(17) . .
C15 C14 C13 117.39(19) . .
C15 C14 H14 121.3 . .
C13 C14 H14 121.3 . .
C14 C15 C12 121.8(2) . .
C14 C15 N2 119.44(19) . .
C12 C15 N2 118.74(18) . .
C7 C8 C9 119.62(18) . .
C7 C8 C13 134.81(18) . .
C9 C8 C13 105.55(17) . .
C6 C9 O3 124.88(19) . .
C6 C9 C8 123.22(19) . .
O3 C9 C8 111.89(18) . .
C9 C6 C5 116.73(19) . .
C9 C6 H6 121.6 . .
C5 C6 H6 121.6 . .
C6 C5 C4 121.04(19) . .
C6 C5 H5 119.5 . .
C4 C5 H5 119.5 . .
C7 C4 C5 121.66(18) . .
C7 C4 N4 119.68(17) . .
C5 C4 N4 118.65(17) . .
C4 C7 C8 117.64(18) . .
C4 C7 H7 121.2 . .
C8 C7 H7 121.2 . .
C1 C2 N4 106.1(2) . .
C1 C2 H2 126.9 . .
N4 C2 H2 126.9 . .
C2 C1 N3 110.24(19) . .
C2 C1 H1 124.9 . .
N3 C1 H1 124.9 . .
N3 C3 N4 111.83(17) . .
N3 C3 H3 124.1 . .
N4 C3 H3 124.1 . .
C18 C17 N2 106.48(19) . .
C18 C17 H17 126.8 . .
N2 C17 H17 126.8 . .
H1WB O1W H1WA 98.8 . .
O7 N5 O6 119.8(3) . .
O7 N5 O5 119.9(3) . .
O6 N5 O5 120.3(3) . .

loop_
_geom_bond_atom_site_label_1
_geom_bond_atom_site_label_2
_geom_bond_distance
_geom_bond_site_symmetry_2
N1 C16 1.311(3) .
N1 C18 1.374(3) .
N1 Co1 2.1480(17) 5
C16 N2 1.349(2) .
C16 H16 0.9300 .
C18 C17 1.348(3) .
C18 H18 0.9300 .
Co1 O1 2.089(2) .
Co1 O2 2.104(2) .
Co1 N1 2.1480(17) 6_556
Co1 N1 2.1480(17) 5
Co1 N3 2.1492(18) 2
Co1 N3 2.1492(18) .
O1 H1A 0.8500 .
O2 H2A 0.8500 .
O3 C10 1.379(3) .
O3 C9 1.380(2) .
N2 C17 1.375(3) .
N2 C15 1.427(3) .
N4 C3 1.345(3) .
N4 C2 1.378(3) .
N4 C4 1.434(2) .
N3 C3 1.320(2) .
N3 C1 1.370(3) .
C12 C11 1.379(3) .
C12 C15 1.396(3) .
C12 H12 0.9300 .
C11 C10 1.384(3) .
C11 H11 0.9300 .
C10 C13 1.396(3) .
C13 C14 1.389(3) .
C13 C8 1.453(3) .
C14 C15 1.388(3) .
C14 H14 0.9300 .
C8 C7 1.393(3) .
C8 C9 1.395(3) .
C9 C6 1.374(3) .
C6 C5 1.390(3) .
C6 H6 0.9300 .
C5 C4 1.392(3) .
C5 H5 0.9300 .
C4 C7 1.388(3) .
C7 H7 0.9300 .
C2 C1 1.351(3) .
C2 H2 0.9300 .
C1 H1 0.9300 .
C3 H3 0.9300 .
C17 H17 0.9300 .
O1W H1WB 0.8501 .
O1W H1WA 0.8499 .
O5 N5 1.238(3) .
O6 N5 1.217(3) .
O7 N5 1.193(4) .

loop_
_geom_torsion_atom_site_label_1
_geom_torsion_atom_site_label_2
_geom_torsion_atom_site_label_3
_geom_torsion_atom_site_label_4
_geom_torsion
_geom_torsion_site_symmetry_1
C18 N1 C16 N2 0.0(3) .
Co1 N1 C16 N2 179.19(15) 5
C16 N1 C18 C17 0.5(3) .
Co1 N1 C18 C17 -178.55(17) 5
N1 C16 N2 C17 -0.5(3) .
N1 C16 N2 C15 177.9(2) .
O1 Co1 N3 C3 -121.89(17) .
O2 Co1 N3 C3 58.11(17) .
N1 Co1 N3 C3 146.78(18) 6_556
N1 Co1 N3 C3 -30.56(18) 5
N3 Co1 N3 C3 -121.89(17) 2
O1 Co1 N3 C1 42.62(19) .
O2 Co1 N3 C1 -137.38(19) .
N1 Co1 N3 C1 -48.7(2) 6_556
N1 Co1 N3 C1 133.9(2) 5
N3 Co1 N3 C1 42.62(19) 2
C15 C12 C11 C10 1.4(4) .
C9 O3 C10 C11 -178.0(2) .
C9 O3 C10 C13 1.4(2) .
C12 C11 C10 O3 179.2(2) .
C12 C11 C10 C13 -0.1(4) .
O3 C10 C13 C14 179.4(2) .
C11 C10 C13 C14 -1.2(3) .
O3 C10 C13 C8 -0.8(2) .
C11 C10 C13 C8 178.5(2) .
C10 C13 C14 C15 1.2(3) .
C8 C13 C14 C15 -178.4(2) .
C13 C14 C15 C12 0.1(3) .
C13 C14 C15 N2 179.7(2) .
C11 C12 C15 C14 -1.4(4) .
C11 C12 C15 N2 178.9(2) .
C16 N2 C15 C14 145.0(2) .
C17 N2 C15 C14 -36.9(3) .
C16 N2 C15 C12 -35.3(3) .
C17 N2 C15 C12 142.8(2) .
C14 C13 C8 C7 -2.0(4) .
C10 C13 C8 C7 178.4(2) .
C14 C13 C8 C9 179.6(2) .
C10 C13 C8 C9 0.0(2) .
C10 O3 C9 C6 177.8(2) .
C10 O3 C9 C8 -1.4(2) .
C7 C8 C9 C6 3.0(3) .
C13 C8 C9 C6 -178.3(2) .
C7 C8 C9 O3 -177.81(18) .
C13 C8 C9 O3 0.9(2) .
O3 C9 C6 C5 179.8(2) .
C8 C9 C6 C5 -1.1(4) .
C9 C6 C5 C4 -1.6(4) .
C6 C5 C4 C7 2.5(3) .
C6 C5 C4 N4 -176.5(2) .
C3 N4 C4 C7 15.8(3) .
C2 N4 C4 C7 -159.2(2) .
C3 N4 C4 C5 -165.1(2) .
C2 N4 C4 C5 19.9(3) .
C5 C4 C7 C8 -0.6(3) .
N4 C4 C7 C8 178.39(18) .
C9 C8 C7 C4 -2.0(3) .
C13 C8 C7 C4 179.7(2) .
C3 N4 C2 C1 0.0(3) .
C4 N4 C2 C1 175.8(2) .
N4 C2 C1 N3 -0.3(3) .
C3 N3 C1 C2 0.5(3) .
Co1 N3 C1 C2 -166.81(18) .
C1 N3 C3 N4 -0.5(2) .
Co1 N3 C3 N4 166.53(13) .
C2 N4 C3 N3 0.3(3) .
C4 N4 C3 N3 -175.48(18) .
N1 C18 C17 N2 -0.8(3) .
C16 N2 C17 C18 0.8(3) .
C15 N2 C17 C18 -177.6(2) .
